data_7225239
loop_
_publ_author_name
'Guo, Hai-Yang'
'Zhang, Xiao'
'Cui, Xiao-Bing'
'Huo, Qi-Sheng'
'Xu, Ji-Qing'

_publ_section_title
;
 Vanadoantimonates: from discrete clusters to high dimensional aggregates
;
_journal_issue 27
_journal_name_full CrystEngComm
_journal_page_first 5130
_journal_paper_doi 10.1039/C6CE00616G
_journal_volume 18
_journal_year 2016
_chemical_formula_sum 'C18 H70 Co2 N12 O47 Sb8 V14'
_chemical_formula_weight 3011.88
_space_group_crystal_system monoclinic
_space_group_IT_number 15
_space_group_name_Hall '-C 2yc'
_space_group_name_H-M_alt 'C 1 2/c 1'
_symmetry_space_group_name_Hall '-C 2yc'
_symmetry_space_group_name_H-M 'C 1 2/c 1'
_atom_sites_solution_hydrogens geom
_audit_creation_method SHELXL-2014/7
_audit_update_record
;
2016-04-26 deposited with the CCDC.
2016-05-13 downloaded from the CCDC.
;
_cell_angle_alpha 90
_cell_angle_beta 128.43(3)
_cell_angle_gamma 90
_cell_formula_units_Z 4
_cell_length_a 29.050(6)
_cell_length_b 15.812(3)
_cell_length_c 21.821(4)
_cell_measurement_reflns_used 31845
_cell_measurement_temperature 293(2)
_cell_measurement_theta_max 27.57
_cell_measurement_theta_min 2.99
_cell_volume 7852(4)
_computing_cell_refinement 'Bruker XSCANS'
_computing_data_collection 'Bruker XSCANS'
_computing_data_reduction 'SHELXL-2014/7 (Sheldrick, 2014)'
_computing_molecular_graphics 'SHELXL-2014/7 (Sheldrick, 2014)'
_computing_publication_material 'SHELXL-2014/7 (Sheldrick, 2014)'
_computing_structure_refinement 'SHELXL-2014/7 (Sheldrick, 2014)'
_computing_structure_solution 'SHELXL-2014/7 (Sheldrick, 2014)'
_diffrn_ambient_temperature 293(2)
_diffrn_measured_fraction_theta_full 0.998
_diffrn_measured_fraction_theta_max 0.996
_diffrn_measurement_device_type 'Bruker P4'
_diffrn_radiation_type MoK\a
_diffrn_radiation_wavelength 0.71073
_diffrn_reflns_av_R_equivalents 0.0383
_diffrn_reflns_av_unetI/netI 0.0383
_diffrn_reflns_Laue_measured_fraction_full 0.998
_diffrn_reflns_Laue_measured_fraction_max 0.996
_diffrn_reflns_limit_h_max 37
_diffrn_reflns_limit_h_min -37
_diffrn_reflns_limit_k_max 20
_diffrn_reflns_limit_k_min -20
_diffrn_reflns_limit_l_max 28
_diffrn_reflns_limit_l_min -28
_diffrn_reflns_number 35205
_diffrn_reflns_point_group_measured_fraction_full 0.998
_diffrn_reflns_point_group_measured_fraction_max 0.996
_diffrn_reflns_theta_full 25.242
_diffrn_reflns_theta_max 27.479
_diffrn_reflns_theta_min 3.117
_exptl_absorpt_coefficient_mu 4.778
_exptl_absorpt_correction_T_max 1.0000
_exptl_absorpt_correction_T_min 0.3399
_exptl_absorpt_correction_type empirical
_exptl_crystal_colour black
_exptl_crystal_density_diffrn 2.548
_exptl_crystal_description polyhedron
_exptl_crystal_F_000 5688
_exptl_crystal_size_max 0.250
_exptl_crystal_size_mid 0.210
_exptl_crystal_size_min 0.150
_refine_diff_density_max 1.934
_refine_diff_density_min -1.075
_refine_diff_density_rms 0.172
_refine_ls_extinction_method none
_refine_ls_goodness_of_fit_ref 1.080
_refine_ls_hydrogen_treatment constr
_refine_ls_matrix_type full
_refine_ls_number_parameters 458
_refine_ls_number_reflns 8977
_refine_ls_number_restraints 204
_refine_ls_restrained_S_all 1.154
_refine_ls_R_factor_all 0.0533
_refine_ls_R_factor_gt 0.0405
_refine_ls_shift/su_max 0.002
_refine_ls_shift/su_mean 0.000
_refine_ls_structure_factor_coef Fsqd
_refine_ls_weighting_details 'w=1/[\s^2^(Fo^2^)+(0.0383P)^2^+99.4410P] where P=(Fo^2^+2Fc^2^)/3'
_refine_ls_weighting_scheme calc
_refine_ls_wR_factor_gt 0.0949
_refine_ls_wR_factor_ref 0.0988
_reflns_Friedel_coverage 0.000
_reflns_number_gt 7301
_reflns_number_total 8977
_reflns_threshold_expression 'I > 2\s(I)'
_cod_data_source_file c6ce00616g2.cif
_cod_data_source_block shelx_5
_cod_depositor_comments 'Adding full bibliography for 7225235--7225239.cif.'
_cod_database_code 7225239
_shelx_shelxl_version_number 2014/7
_shelx_space_group_comment
;
The symmetry employed for this shelxl refinement is uniquely defined
by the following loop, which should always be used as a source of
symmetry information in preference to the above space-group names.
They are only intended as comments.
;
_shelx_estimated_absorpt_t_min 0.381
_shelx_estimated_absorpt_t_max 0.534

loop_
_space_group_symop_operation_xyz
'x, y, z'
'-x, y, -z+1/2'
'x+1/2, y+1/2, z'
'-x+1/2, y+1/2, -z+1/2'
'-x, -y, -z'
'x, -y, z-1/2'
'-x+1/2, -y+1/2, -z'
'x+1/2, -y+1/2, z-1/2'

loop_
_atom_site_label
_atom_site_type_symbol
_atom_site_fract_x
_atom_site_fract_y
_atom_site_fract_z
_atom_site_U_iso_or_equiv
_atom_site_adp_type
_atom_site_occupancy
_atom_site_site_symmetry_order
_atom_site_calc_flag
_atom_site_refinement_flags_posn
_atom_site_refinement_flags_adp
_atom_site_refinement_flags_occupancy
Sb4 Sb 0.20671(2) 0.78170(3) 0.89030(2) 0.02201(9) Uani 1 1 d . . .
Sb3 Sb -0.01052(2) 0.89238(2) 0.52451(2) 0.02135(9) Uani 1 1 d . . .
Sb2 Sb -0.13970(2) 0.61814(2) 0.57725(2) 0.02208(9) Uani 1 1 d . . .
Sb1 Sb -0.08193(2) 1.05578(2) 0.55036(2) 0.02256(9) Uani 1 1 d . . .
V8 V -0.13131(4) 0.83807(6) 0.53063(6) 0.0205(2) Uani 1 1 d . . .
V7 V -0.03165(4) 0.71042(6) 0.58175(6) 0.0198(2) Uani 1 1 d . . .
V6 V 0.08102(4) 0.65916(6) 0.71917(6) 0.0206(2) Uani 1 1 d . . .
V5 V 0.0000 0.58775(9) 0.7500 0.0205(3) Uani 1 2 d S T P
V4 V 0.0000 1.08486(9) 0.7500 0.0194(3) Uani 1 2 d S T P
V3 V 0.14215(4) 0.96614(6) 0.87066(6) 0.0212(2) Uani 1 1 d . . .
V2 V 0.07567(4) 1.01516(6) 0.71001(6) 0.0204(2) Uani 1 1 d . . .
V1 V 0.10888(4) 0.83681(6) 0.70185(6) 0.0207(2) Uani 1 1 d . . .
O20 O 0.0000 1.1877(4) 0.7500 0.0306(14) Uani 1 2 d S T P
O19 O -0.10656(19) 0.7193(3) 0.5654(3) 0.0265(9) Uani 1 1 d . . .
O18 O 0.00111(18) 0.6333(3) 0.8323(2) 0.0233(9) Uani 1 1 d . . .
O17 O -0.00667(18) 1.0518(3) 0.6565(2) 0.0261(9) Uani 1 1 d . . .
O16 O 0.04887(19) 0.9226(3) 0.6338(2) 0.0262(9) Uani 1 1 d . . .
O15 O 0.07816(18) 1.0421(3) 0.7991(2) 0.0224(8) Uani 1 1 d . . .
O14 O 0.0000 0.4857(4) 0.7500 0.0341(15) Uani 1 2 d S T P
O13 O -0.11342(19) 0.9571(3) 0.5664(2) 0.0245(9) Uani 1 1 d . . .
O12 O -0.08493(18) 0.6196(3) 0.6911(2) 0.0251(9) Uani 1 1 d . . .
O11 O 0.04867(17) 0.7510(3) 0.6440(2) 0.0225(8) Uani 1 1 d . . .
O10 O -0.0533(2) 0.9989(3) 0.4997(2) 0.0274(9) Uani 1 1 d . . .
O9 O 0.12954(18) 0.9249(3) 0.7772(2) 0.0227(8) Uani 1 1 d . . .
O8 O -0.1865(2) 0.8376(3) 0.4393(3) 0.0357(11) Uani 1 1 d . . .
O7 O 0.15897(19) 0.8484(3) 0.9076(2) 0.0265(9) Uani 1 1 d . . .
O6 O -0.05877(19) 0.8275(3) 0.5430(3) 0.0273(9) Uani 1 1 d . . .
O5 O 0.20533(18) 0.6806(3) 0.9409(3) 0.0272(9) Uani 1 1 d . . .
O4 O 0.13896(18) 0.7493(3) 0.7835(2) 0.0250(9) Uani 1 1 d . . .
O3 O 0.1099(2) 0.5878(3) 0.7000(3) 0.0362(11) Uani 1 1 d . . .
O2 O 0.1063(2) 1.0879(3) 0.6948(3) 0.0346(11) Uani 1 1 d . . .
O1 O 0.1521(2) 0.8367(3) 0.6788(3) 0.0380(11) Uani 1 1 d . . .
O1W O 0.0000 0.8348(15) 0.7500 0.219(11) Uani 1 2 d S T P
Co1 Co 0.11461(5) 0.33835(6) 0.71299(5) 0.0359(2) Uani 1 1 d . . .
N6 N 0.1390(4) 0.2804(6) 0.6478(4) 0.073(3) Uani 1 1 d . . .
H6C H 0.1495 0.2269 0.6632 0.087 Uiso 1 1 calc R U .
H6D H 0.1082 0.2803 0.5972 0.087 Uiso 1 1 calc R U .
C1 C -0.0121(3) 0.2952(5) 0.5842(5) 0.0403(16) Uani 1 1 d . U .
H1A H -0.0487 0.2731 0.5700 0.048 Uiso 1 1 calc R U .
H1B H -0.0098 0.2801 0.5431 0.048 Uiso 1 1 calc R U .
C5 C 0.1837(6) 0.4150(9) 0.6697(9) 0.094(4) Uani 1 1 d . U .
H5C H 0.1454 0.4334 0.6224 0.113 Uiso 1 1 calc R U .
O2W O -0.1820(4) 1.0366(9) 0.3906(6) 0.143(5) Uani 1 1 d . . .
C6 C 0.1873(7) 0.3256(11) 0.6596(10) 0.119(5) Uani 1 1 d . U .
H6A H 0.2242 0.3035 0.7054 0.142 Uiso 1 1 calc R U .
H6B H 0.1863 0.3169 0.6147 0.142 Uiso 1 1 calc R U .
O22 O -0.0449(2) 0.6561(3) 0.5101(3) 0.0345(11) Uani 1 1 d . . .
O21 O 0.2032(2) 1.0178(3) 0.9235(3) 0.0392(12) Uani 1 1 d . . .
N2 N 0.0467(3) 0.4198(3) 0.6192(4) 0.0348(13) Uani 1 1 d . . .
H2A H 0.0526 0.4727 0.6366 0.042 Uiso 1 1 calc R U .
H2B H 0.0487 0.4191 0.5801 0.042 Uiso 1 1 calc R U .
N1 N 0.0370(3) 0.2571(4) 0.6576(4) 0.0437(15) Uani 1 1 d . . .
H1C H 0.0447 0.2062 0.6484 0.052 Uiso 1 1 calc R U .
H1D H 0.0278 0.2509 0.6893 0.052 Uiso 1 1 calc R U .
C2 C -0.0118(3) 0.3911(4) 0.5907(4) 0.0355(15) Uani 1 1 d . U .
H2C H -0.0168 0.4056 0.6299 0.043 Uiso 1 1 calc R U .
O3W O 0.2225(3) 0.5064(5) 0.9106(4) 0.077(2) Uani 1 1 d . . .
N5 N 0.1807(3) 0.4259(5) 0.7377(4) 0.0540(18) Uani 1 1 d . . .
H5A H 0.1708 0.4787 0.7393 0.065 Uiso 1 1 calc R U .
H5B H 0.2152 0.4140 0.7834 0.065 Uiso 1 1 calc R U .
N3 N 0.1122(4) 0.3945(6) 0.8005(5) 0.067(2) Uani 1 1 d . . .
H3C H 0.1385 0.4361 0.8240 0.080 Uiso 1 1 calc R U .
H3D H 0.0768 0.4171 0.7774 0.080 Uiso 1 1 calc R U .
C7 C -0.0618(4) 0.4336(6) 0.5123(6) 0.060(2) Uani 1 1 d . U .
H7A H -0.0990 0.4132 0.4959 0.090 Uiso 1 1 calc R U .
H7B H -0.0599 0.4938 0.5193 0.090 Uiso 1 1 calc R U .
H7C H -0.0574 0.4201 0.4733 0.090 Uiso 1 1 calc R U .
N4 N 0.1677(5) 0.2494(6) 0.8064(4) 0.088(3) Uani 1 1 d . . .
H4A H 0.1511 0.1985 0.7924 0.106 Uiso 1 1 calc R U .
H4B H 0.2032 0.2455 0.8190 0.106 Uiso 1 1 calc R U .
C4 C 0.1721(8) 0.2832(11) 0.8756(10) 0.116(5) Uani 1 1 d . U .
H4C H 0.2077 0.3180 0.9068 0.139 Uiso 1 1 calc R U .
C3 C 0.1239(7) 0.3365(10) 0.8564(8) 0.108(4) Uani 1 1 d . U .
H3A H 0.0893 0.3024 0.8360 0.129 Uiso 1 1 calc R U .
H3B H 0.1347 0.3658 0.9028 0.129 Uiso 1 1 calc R U .
C9 C 0.2286(8) 0.4753(11) 0.6790(10) 0.130(5) Uani 1 1 d . U .
H9A H 0.2202 0.5320 0.6851 0.194 Uiso 1 1 calc R U .
H9B H 0.2673 0.4597 0.7244 0.194 Uiso 1 1 calc R U .
H9C H 0.2266 0.4723 0.6334 0.194 Uiso 1 1 calc R U .
C8 C 0.1759(10) 0.2183(14) 0.9344(13) 0.178(7) Uani 1 1 d . U .
H8A H 0.2068 0.1782 0.9523 0.267 Uiso 1 1 calc R U .
H8B H 0.1841 0.2486 0.9783 0.267 Uiso 1 1 calc R U .
H8C H 0.1392 0.1890 0.9080 0.267 Uiso 1 1 calc R U .

loop_
_atom_site_aniso_label
_atom_site_aniso_U_11
_atom_site_aniso_U_22
_atom_site_aniso_U_33
_atom_site_aniso_U_23
_atom_site_aniso_U_13
_atom_site_aniso_U_12
Sb4 0.01788(18) 0.0267(2) 0.02257(19) 0.00099(17) 0.01310(16) 0.00287(15)
Sb3 0.0282(2) 0.02096(19) 0.02064(19) -0.00037(16) 0.01800(17) -0.00291(15)
Sb2 0.0253(2) 0.02120(19) 0.02040(19) -0.00383(16) 0.01450(16) -0.00517(15)
Sb1 0.02535(19) 0.02082(19) 0.0230(2) 0.00495(16) 0.01574(17) 0.00217(15)
V8 0.0196(4) 0.0238(5) 0.0172(4) 0.0004(4) 0.0110(4) -0.0025(4)
V7 0.0235(5) 0.0209(5) 0.0174(4) -0.0006(4) 0.0139(4) -0.0024(4)
V6 0.0257(5) 0.0184(5) 0.0223(5) -0.0008(4) 0.0172(4) 0.0014(4)
V5 0.0272(7) 0.0170(6) 0.0214(7) 0.000 0.0172(6) 0.000
V4 0.0223(7) 0.0185(6) 0.0197(6) 0.000 0.0141(6) 0.000
V3 0.0183(4) 0.0244(5) 0.0196(5) -0.0026(4) 0.0111(4) -0.0005(4)
V2 0.0230(5) 0.0181(4) 0.0247(5) -0.0009(4) 0.0171(4) -0.0024(4)
V1 0.0217(5) 0.0220(5) 0.0226(5) -0.0010(4) 0.0158(4) -0.0009(4)
O20 0.041(4) 0.022(3) 0.039(4) 0.000 0.031(3) 0.000
O19 0.028(2) 0.024(2) 0.033(2) 0.0028(19) 0.022(2) -0.0020(18)
O18 0.025(2) 0.027(2) 0.020(2) -0.0013(18) 0.0154(18) 0.0035(17)
O17 0.025(2) 0.032(2) 0.024(2) -0.0047(19) 0.0163(18) -0.0025(18)
O16 0.033(2) 0.023(2) 0.020(2) 0.0015(18) 0.0154(19) 0.0020(18)
O15 0.024(2) 0.023(2) 0.023(2) 0.0006(17) 0.0160(18) 0.0034(17)
O14 0.051(4) 0.019(3) 0.043(4) 0.000 0.035(4) 0.000
O13 0.032(2) 0.021(2) 0.026(2) -0.0036(18) 0.0211(19) -0.0050(17)
O12 0.027(2) 0.032(2) 0.020(2) -0.0005(19) 0.0164(18) -0.0007(18)
O11 0.023(2) 0.021(2) 0.023(2) -0.0003(18) 0.0144(18) -0.0009(17)
O10 0.037(2) 0.026(2) 0.025(2) 0.0036(19) 0.022(2) 0.0032(19)
O9 0.023(2) 0.024(2) 0.020(2) 0.0006(17) 0.0129(17) 0.0005(17)
O8 0.029(2) 0.048(3) 0.019(2) 0.001(2) 0.0096(19) -0.003(2)
O7 0.029(2) 0.028(2) 0.025(2) 0.0095(19) 0.0181(19) 0.0121(18)
O6 0.028(2) 0.025(2) 0.036(2) 0.008(2) 0.023(2) -0.0001(18)
O5 0.022(2) 0.031(2) 0.030(2) 0.008(2) 0.0165(19) 0.0064(18)
O4 0.025(2) 0.024(2) 0.020(2) -0.0016(18) 0.0109(17) -0.0011(17)
O3 0.047(3) 0.028(2) 0.044(3) -0.005(2) 0.034(3) 0.004(2)
O2 0.038(3) 0.028(2) 0.047(3) 0.002(2) 0.031(2) -0.006(2)
O1 0.039(3) 0.045(3) 0.047(3) -0.005(2) 0.036(3) -0.003(2)
O1W 0.27(3) 0.17(2) 0.25(3) 0.000 0.17(3) 0.000
Co1 0.0452(5) 0.0339(5) 0.0266(5) -0.0017(4) 0.0213(4) 0.0038(4)
N6 0.053(5) 0.105(7) 0.042(4) -0.019(5) 0.020(4) 0.023(5)
C1 0.044(4) 0.035(4) 0.047(4) -0.005(3) 0.031(4) -0.005(3)
C5 0.100(8) 0.099(8) 0.139(10) -0.007(8) 0.101(8) -0.007(7)
O2W 0.077(6) 0.218(13) 0.103(8) 0.042(8) 0.041(6) -0.010(8)
C6 0.097(8) 0.167(12) 0.126(10) -0.064(9) 0.086(8) -0.016(9)
O22 0.042(3) 0.038(3) 0.027(2) -0.009(2) 0.023(2) -0.005(2)
O21 0.028(2) 0.049(3) 0.033(3) -0.009(2) 0.015(2) -0.011(2)
N2 0.046(3) 0.024(3) 0.040(3) -0.004(3) 0.029(3) -0.004(2)
N1 0.064(4) 0.028(3) 0.044(4) 0.002(3) 0.036(3) 0.000(3)
C2 0.043(4) 0.029(3) 0.046(4) -0.001(3) 0.033(3) 0.000(3)
O3W 0.083(5) 0.064(4) 0.054(4) -0.009(4) 0.028(4) -0.010(4)
N5 0.043(4) 0.063(5) 0.060(5) -0.005(4) 0.034(4) 0.002(3)
N3 0.063(5) 0.099(7) 0.052(4) -0.031(5) 0.043(4) -0.028(5)
C7 0.040(4) 0.055(5) 0.062(6) 0.011(5) 0.020(4) 0.013(4)
N4 0.111(8) 0.059(5) 0.035(4) 0.009(4) 0.016(5) -0.008(5)
C4 0.117(5) 0.116(5) 0.115(5) 0.0008(10) 0.072(3) -0.0011(10)
C3 0.136(10) 0.136(10) 0.083(7) -0.015(7) 0.084(7) -0.050(8)
C9 0.128(6) 0.131(6) 0.131(6) 0.001(2) 0.081(4) -0.001(2)
C8 0.178(8) 0.177(8) 0.177(8) 0.002(2) 0.110(5) -0.001(2)

loop_
_atom_type_symbol
_atom_type_description
_atom_type_scat_dispersion_real
_atom_type_scat_dispersion_imag
_atom_type_scat_source
C C 0.0033 0.0016 'International Tables Vol C Tables 4.2.6.8 and 6.1.1.4'
H H 0.0000 0.0000 'International Tables Vol C Tables 4.2.6.8 and 6.1.1.4'
N N 0.0061 0.0033 'International Tables Vol C Tables 4.2.6.8 and 6.1.1.4'
O O 0.0106 0.0060 'International Tables Vol C Tables 4.2.6.8 and 6.1.1.4'
V V 0.3005 0.5294 'International Tables Vol C Tables 4.2.6.8 and 6.1.1.4'
Co Co 0.3494 0.9721 'International Tables Vol C Tables 4.2.6.8 and 6.1.1.4'
Sb Sb -0.5866 1.5461 'International Tables Vol C Tables 4.2.6.8 and 6.1.1.4'

loop_
_geom_angle_atom_site_label_1
_geom_angle_atom_site_label_2
_geom_angle_atom_site_label_3
_geom_angle
_geom_angle_site_symmetry_1
_geom_angle_site_symmetry_3
O5 Sb4 O7 93.78(18) . .
O5 Sb4 O4 95.70(18) . .
O7 Sb4 O4 93.56(18) . .
O16 Sb3 O10 93.15(18) . .
O16 Sb3 O6 94.51(19) . .
O10 Sb3 O6 95.38(18) . .
O12 Sb2 O5 99.93(18) . 2_556
O12 Sb2 O19 94.58(18) . .
O5 Sb2 O19 93.32(18) 2_556 .
O13 Sb1 O17 93.74(18) . .
O13 Sb1 O10 98.32(18) . .
O17 Sb1 O10 95.64(18) . .
O8 V8 O7 109.5(2) . 2_556
O8 V8 O6 109.3(2) . .
O7 V8 O6 141.16(19) 2_556 .
O8 V8 O13 108.0(2) . .
O7 V8 O13 76.61(17) 2_556 .
O6 V8 O13 91.75(18) . .
O8 V8 O19 108.4(2) . .
O7 V8 O19 91.26(19) 2_556 .
O6 V8 O19 76.32(17) . .
O13 V8 O19 143.58(19) . .
O8 V8 V3 114.19(19) . 2_556
O7 V8 V3 37.62(12) 2_556 2_556
O6 V8 V3 121.54(14) . 2_556
O13 V8 V3 38.99(12) . 2_556
O19 V8 V3 121.29(13) . 2_556
O8 V8 V7 115.59(19) . .
O7 V8 V7 119.72(14) 2_556 .
O6 V8 V7 38.14(12) . .
O13 V8 V7 121.17(13) . .
O19 V8 V7 38.21(12) . .
V3 V8 V7 130.22(5) 2_556 .
O22 V7 O18 107.2(2) . 2_556
O22 V7 O11 108.3(2) . .
O18 V7 O11 84.38(18) 2_556 .
O22 V7 O19 106.9(2) . .
O18 V7 O19 90.57(18) 2_556 .
O11 V7 O19 144.32(18) . .
O22 V7 O6 107.0(2) . .
O18 V7 O6 145.56(19) 2_556 .
O11 V7 O6 88.63(18) . .
O19 V7 O6 75.87(17) . .
O22 V7 V6 107.15(19) . .
O18 V7 V6 42.75(12) 2_556 .
O11 V7 V6 42.61(12) . .
O19 V7 V6 128.56(14) . .
O6 V7 V6 127.20(14) . .
O22 V7 V8 113.02(19) . .
O18 V7 V8 121.43(13) 2_556 .
O11 V7 V8 118.88(13) . .
O19 V7 V8 38.34(12) . .
O6 V7 V8 37.56(12) . .
V6 V7 V8 139.81(5) . .
O3 V6 O11 111.2(2) . .
O3 V6 O18 110.7(2) . 2_556
O11 V6 O18 83.88(18) . 2_556
O3 V6 O4 109.8(2) . .
O11 V6 O4 79.17(18) . .
O18 V6 O4 139.40(18) 2_556 .
O3 V6 O12 108.4(2) . 2_556
O11 V6 O12 140.23(18) . 2_556
O18 V6 O12 78.57(18) 2_556 2_556
O4 V6 O12 91.45(18) . 2_556
O3 V6 V7 111.59(19) . .
O11 V6 V7 42.56(12) . .
O18 V6 V7 42.28(12) 2_556 .
O4 V6 V7 117.12(13) . .
O12 V6 V7 116.72(13) 2_556 .
O3 V6 V1 113.41(19) . .
O11 V6 V1 39.00(12) . .
O18 V6 V1 116.87(13) 2_556 .
O4 V6 V1 40.45(12) . .
O12 V6 V1 124.14(13) 2_556 .
V7 V6 V1 79.96(4) . .
O3 V6 V5 113.43(19) . .
O11 V6 V5 115.50(13) . .
O18 V6 V5 37.79(12) 2_556 .
O4 V6 V5 123.10(13) . .
O12 V6 V5 40.89(13) 2_556 .
V7 V6 V5 78.35(4) . .
V1 V6 V5 132.84(4) . .
O14 V5 O18 112.09(13) . .
O14 V5 O18 112.09(13) . 2_556
O18 V5 O18 135.8(3) . 2_556
O14 V5 O12 104.48(13) . .
O18 V5 O12 78.72(17) . .
O18 V5 O12 90.44(17) 2_556 .
O14 V5 O12 104.48(13) . 2_556
O18 V5 O12 90.44(18) . 2_556
O18 V5 O12 78.72(17) 2_556 2_556
O12 V5 O12 151.0(3) . 2_556
O14 V5 V6 111.81(3) . .
O18 V5 V6 120.22(14) . .
O18 V5 V6 38.48(13) 2_556 .
O12 V5 V6 125.20(13) . .
O12 V5 V6 40.34(12) 2_556 .
O14 V5 V6 111.81(3) . 2_556
O18 V5 V6 38.48(13) . 2_556
O18 V5 V6 120.22(14) 2_556 2_556
O12 V5 V6 40.34(12) . 2_556
O12 V5 V6 125.20(13) 2_556 2_556
V6 V5 V6 136.37(6) . 2_556
O20 V4 O15 110.46(13) . .
O20 V4 O15 110.46(13) . 2_556
O15 V4 O15 139.1(3) . 2_556
O20 V4 O17 105.19(13) . .
O15 V4 O17 79.01(18) . .
O15 V4 O17 90.42(17) 2_556 .
O20 V4 O17 105.19(13) . 2_556
O15 V4 O17 90.42(17) . 2_556
O15 V4 O17 79.01(18) 2_556 2_556
O17 V4 O17 149.6(3) . 2_556
O20 V4 V2 111.31(3) . .
O15 V4 V2 38.78(12) . .
O15 V4 V2 121.69(13) 2_556 .
O17 V4 V2 40.32(12) . .
O17 V4 V2 124.89(13) 2_556 .
O20 V4 V2 111.31(3) . 2_556
O15 V4 V2 121.70(13) . 2_556
O15 V4 V2 38.79(12) 2_556 2_556
O17 V4 V2 124.89(13) . 2_556
O17 V4 V2 40.32(12) 2_556 2_556
V2 V4 V2 137.37(6) . 2_556
O21 V3 O15 110.0(2) . .
O21 V3 O9 109.0(2) . .
O15 V3 O9 84.34(18) . .
O21 V3 O7 107.7(2) . .
O15 V3 O7 142.17(19) . .
O9 V3 O7 87.13(18) . .
O21 V3 O13 106.7(2) . 2_556
O15 V3 O13 89.82(17) . 2_556
O9 V3 O13 143.67(18) . 2_556
O7 V3 O13 75.81(17) . 2_556
O21 V3 V2 110.1(2) . .
O15 V3 V2 42.62(12) . .
O9 V3 V2 42.57(12) . .
O7 V3 V2 124.41(14) . .
O13 V3 V2 127.30(13) 2_556 .
O21 V3 V8 111.96(19) . 2_556
O15 V3 V8 120.26(13) . 2_556
O9 V3 V8 118.25(13) . 2_556
O7 V3 V8 37.44(13) . 2_556
O13 V3 V8 38.37(12) 2_556 2_556
V2 V3 V8 137.90(5) . 2_556
O2 V2 O9 113.0(2) . .
O2 V2 O15 111.6(2) . .
O9 V2 O15 83.97(17) . .
O2 V2 O16 109.5(2) . .
O9 V2 O16 78.61(18) . .
O15 V2 O16 138.88(18) . .
O2 V2 O17 106.8(2) . .
O9 V2 O17 140.14(18) . .
O15 V2 O17 78.91(18) . .
O16 V2 O17 91.16(18) . .
O2 V2 V3 114.02(19) . .
O9 V2 V3 42.64(12) . .
O15 V2 V3 42.18(12) . .
O16 V2 V3 116.29(13) . .
O17 V2 V3 116.63(13) . .
O2 V2 V1 114.62(18) . .
O9 V2 V1 38.99(12) . .
O15 V2 V1 116.62(13) . .
O16 V2 V1 39.85(13) . .
O17 V2 V1 123.30(13) . .
V3 V2 V1 79.77(4) . .
O2 V2 V4 113.12(18) . .
O9 V2 V4 115.94(13) . .
O15 V2 V4 38.44(12) . .
O16 V2 V4 122.32(14) . .
O17 V2 V4 40.56(12) . .
V3 V2 V4 78.70(4) . .
V1 V2 V4 132.17(4) . .
O1 V1 O11 110.9(2) . .
O1 V1 O9 111.9(2) . .
O11 V1 O9 137.14(18) . .
O1 V1 O16 105.1(2) . .
O11 V1 O16 88.46(18) . .
O9 V1 O16 78.90(18) . .
O1 V1 O4 106.6(2) . .
O11 V1 O4 79.15(18) . .
O9 V1 O4 90.48(17) . .
O16 V1 O4 148.26(19) . .
O1 V1 V6 111.07(19) . .
O11 V1 V6 39.10(12) . .
O9 V1 V6 121.89(13) . .
O16 V1 V6 123.84(14) . .
O4 V1 V6 40.33(12) . .
O1 V1 V2 110.93(19) . .
O11 V1 V2 120.03(13) . .
O9 V1 V2 39.02(12) . .
O16 V1 V2 40.12(13) . .
O4 V1 V2 125.31(13) . .
V6 V1 V2 137.96(4) . .
Sb2 O19 V7 119.5(2) . .
Sb2 O19 V8 136.9(2) . .
V7 O19 V8 103.45(19) . .
V5 O18 V7 151.4(2) . 2_556
V5 O18 V6 103.74(19) . 2_556
V7 O18 V6 94.97(18) 2_556 2_556
Sb1 O17 V2 139.0(2) . .
Sb1 O17 V4 121.8(2) . .
V2 O17 V4 99.12(19) . .
Sb3 O16 V1 116.9(2) . .
Sb3 O16 V2 143.1(2) . .
V1 O16 V2 100.03(19) . .
V3 O15 V4 151.0(2) . .
V3 O15 V2 95.21(18) . .
V4 O15 V2 102.77(19) . .
Sb1 O13 V8 136.7(2) . .
Sb1 O13 V3 120.5(2) . 2_556
V8 O13 V3 102.64(18) . 2_556
Sb2 O12 V6 139.5(2) . 2_556
Sb2 O12 V5 121.1(2) . .
V6 O12 V5 98.77(18) 2_556 .
V1 O11 V7 153.4(2) . .
V1 O11 V6 101.90(19) . .
V7 O11 V6 94.83(18) . .
Sb3 O10 Sb1 131.0(2) . .
V1 O9 V2 101.98(19) . .
V1 O9 V3 152.2(2) . .
V2 O9 V3 94.79(18) . .
Sb4 O7 V8 137.0(2) . 2_556
Sb4 O7 V3 117.1(2) . .
V8 O7 V3 104.94(19) 2_556 .
V8 O6 Sb3 140.2(2) . .
V8 O6 V7 104.29(19) . .
Sb3 O6 V7 115.4(2) . .
Sb4 O5 Sb2 131.1(2) . 2_556
Sb4 O4 V6 144.5(2) . .
Sb4 O4 V1 116.2(2) . .
V6 O4 V1 99.22(19) . .
N4 Co1 N3 80.1(4) . .
N4 Co1 N5 100.4(4) . .
N3 Co1 N5 91.6(3) . .
N4 Co1 N6 90.6(4) . .
N3 Co1 N6 166.4(3) . .
N5 Co1 N6 80.2(3) . .
N4 Co1 N2 168.3(4) . .
N3 Co1 N2 94.6(3) . .
N5 Co1 N2 90.0(3) . .
N6 Co1 N2 96.3(3) . .
N4 Co1 N1 91.5(3) . .
N3 Co1 N1 98.2(3) . .
N5 Co1 N1 165.7(3) . .
N6 Co1 N1 91.9(3) . .
N2 Co1 N1 78.9(2) . .
C6 N6 Co1 110.7(7) . .
N1 C1 C2 111.4(6) . .
C6 C5 C9 119.8(12) . .
C6 C5 N5 107.9(11) . .
C9 C5 N5 110.8(12) . .
C5 C6 N6 110.9(11) . .
C2 N2 Co1 110.4(4) . .
C1 N1 Co1 109.4(4) . .
N2 C2 C1 106.5(6) . .
N2 C2 C7 112.2(6) . .
C1 C2 C7 112.5(7) . .
C5 N5 Co1 105.2(6) . .
C3 N3 Co1 112.6(8) . .
C4 N4 Co1 106.2(9) . .
C3 C4 N4 116.4(13) . .
C3 C4 C8 100.1(15) . .
N4 C4 C8 119.4(14) . .
N3 C3 C4 107.4(12) . .

loop_
_geom_bond_atom_site_label_1
_geom_bond_atom_site_label_2
_geom_bond_distance
_geom_bond_site_symmetry_2
Sb4 O5 1.956(4) .
Sb4 O7 1.957(4) .
Sb4 O4 1.966(4) .
Sb3 O16 1.943(4) .
Sb3 O10 1.960(4) .
Sb3 O6 1.971(4) .
Sb2 O12 1.947(4) .
Sb2 O5 1.958(4) 2_556
Sb2 O19 1.965(4) .
Sb1 O13 1.947(4) .
Sb1 O17 1.963(4) .
Sb1 O10 1.965(4) .
V8 O8 1.603(5) .
V8 O7 1.958(4) 2_556
V8 O6 1.958(4) .
V8 O13 1.980(4) .
V8 O19 1.985(4) .
V8 V3 3.1118(15) 2_556
V8 V7 3.1122(15) .
V7 O22 1.607(5) .
V7 O18 1.929(4) 2_556
V7 O11 1.939(4) .
V7 O19 1.979(4) .
V7 O6 1.984(4) .
V7 V6 2.857(2) .
V6 O3 1.608(5) .
V6 O11 1.941(4) .
V6 O18 1.947(4) 2_556
V6 O4 1.974(4) .
V6 O12 1.990(4) 2_556
V6 V1 3.0113(15) .
V6 V5 3.0389(12) .
V5 O14 1.613(6) .
V5 O18 1.917(4) .
V5 O18 1.917(4) 2_556
V5 O12 2.013(4) .
V5 O12 2.013(4) 2_556
V5 V6 3.0390(12) 2_556
V4 O20 1.626(6) .
V4 O15 1.933(4) .
V4 O15 1.933(4) 2_556
V4 O17 1.997(4) .
V4 O17 1.997(4) 2_556
V4 V2 3.0320(12) .
V4 V2 3.0321(12) 2_556
V3 O21 1.613(5) .
V3 O15 1.931(4) .
V3 O9 1.947(4) .
V3 O7 1.966(4) .
V3 O13 2.007(4) 2_556
V3 V2 2.8643(18) .
V3 V8 3.1118(15) 2_556
V2 O2 1.610(4) .
V2 O9 1.945(4) .
V2 O15 1.947(4) .
V2 O16 1.977(4) .
V2 O17 1.987(4) .
V2 V1 3.0213(15) .
V1 O1 1.616(5) .
V1 O11 1.937(4) .
V1 O9 1.943(4) .
V1 O16 1.966(4) .
V1 O4 1.979(4) .
O18 V7 1.929(4) 2_556
O18 V6 1.947(4) 2_556
O13 V3 2.007(4) 2_556
O12 V6 1.991(4) 2_556
O7 V8 1.958(4) 2_556
O5 Sb2 1.958(4) 2_556
Co1 N4 2.145(8) .
Co1 N3 2.146(7) .
Co1 N5 2.147(7) .
Co1 N6 2.147(8) .
Co1 N2 2.172(6) .
Co1 N1 2.192(7) .
N6 C6 1.450(17) .
C1 N1 1.457(10) .
C1 C2 1.523(10) .
C5 C6 1.444(19) .
C5 C9 1.523(19) .
C5 N5 1.551(14) .
N2 C2 1.473(9) .
C2 C7 1.548(11) .
N3 C3 1.390(15) .
N4 C4 1.529(18) .
C4 C3 1.46(2) .
C4 C8 1.59(2) .
